data_7012856
loop_
_publ_author_name
'Gibson, Vernon C.'
'Spitzmesser, Stefan K.'
'White, Andrew J. P.'
'Williams, David J.'

_publ_section_title
;
 Synthesis and reactivity of 1,8-bis(imino)carbazolide complexes of
 iron, cobalt and manganese
;
_journal_issue 13
_journal_name_full 'Dalton Transactions'
_journal_page_first 2718
_journal_paper_doi 10.1039/b301902k
_journal_year 2003
_chemical_formula_sum 'C28 H22 Cl2 Fe N3'
_chemical_formula_weight 527.24
_chemical_name_systematic
; 
? 
;
_space_group_IT_number 2
_symmetry_cell_setting triclinic
_symmetry_space_group_name_Hall '-P 1'
_symmetry_space_group_name_H-M 'P -1'
_atom_sites_solution_hydrogens geom
_atom_sites_solution_primary direct
_atom_sites_solution_secondary difmap
_audit_creation_method SHELXL
_cell_angle_alpha 94.896(6)
_cell_angle_beta 101.507(7)
_cell_angle_gamma 97.380(5)
_cell_formula_units_Z 2
_cell_length_a 9.4774(5)
_cell_length_b 11.4602(6)
_cell_length_c 11.7408(8)
_cell_measurement_reflns_used 26
_cell_measurement_temperature 293(2)
_cell_measurement_theta_max 24.82
_cell_measurement_theta_min 10.77
_cell_volume 1231.11(13)
_computing_cell_refinement 'Siemens XSCANS'
_computing_data_collection 'Siemens XSCANS'
_computing_data_reduction 'Siemens SHELXTL'
_computing_molecular_graphics 'Siemens SHELXTL'
_computing_publication_material 'Siemens SHELXTL'
_computing_structure_refinement 'SHELXL-93 (Sheldrick, 1993)'
_computing_structure_solution 'SHELXS-86 (Sheldrick, 1990)'
_diffrn_ambient_temperature 293(2)
_diffrn_measurement_device 'Siemens P4'
_diffrn_measurement_method '\w scans'
_diffrn_radiation_monochromator graphite
_diffrn_radiation_source 'fine-focus sealed tube'
_diffrn_radiation_type CuK\a
_diffrn_radiation_wavelength 1.54178
_diffrn_reflns_av_R_equivalents 0.0403
_diffrn_reflns_av_sigmaI/netI 0.0534
_diffrn_reflns_limit_h_max 3
_diffrn_reflns_limit_h_min -10
_diffrn_reflns_limit_k_max 12
_diffrn_reflns_limit_k_min -12
_diffrn_reflns_limit_l_max 13
_diffrn_reflns_limit_l_min -13
_diffrn_reflns_number 3904
_diffrn_reflns_theta_max 59.99
_diffrn_reflns_theta_min 3.87
_diffrn_standards_interval_count 97
_diffrn_standards_number 3
_exptl_absorpt_coefficient_mu 7.072
_exptl_absorpt_correction_T_max 0.3237
_exptl_absorpt_correction_T_min 0.1949
_exptl_absorpt_correction_type Ellispoidal
_exptl_crystal_colour 'Deep red'
_exptl_crystal_density_diffrn 1.422
_exptl_crystal_description prisms
_exptl_crystal_F_000 542
_exptl_crystal_size_max 0.30
_exptl_crystal_size_mid 0.27
_exptl_crystal_size_min 0.13
_refine_diff_density_max 0.339
_refine_diff_density_min -0.345
_refine_diff_density_rms 0.056
_refine_ls_extinction_coef 0.0025(4)
_refine_ls_extinction_expression Fc^*^=kFc[1+0.001xFc^2^\l^3^/sin(2\q)]^-1/4^
_refine_ls_extinction_method SHELXL
_refine_ls_goodness_of_fit_all 1.045
_refine_ls_goodness_of_fit_obs 1.082
_refine_ls_matrix_type full
_refine_ls_number_parameters 284
_refine_ls_number_reflns 3471
_refine_ls_number_restraints 0
_refine_ls_restrained_S_all 1.060
_refine_ls_restrained_S_obs 1.082
_refine_ls_R_factor_all 0.0623
_refine_ls_R_factor_obs 0.0454
_refine_ls_shift/esd_max 0.000
_refine_ls_shift/esd_mean 0.000
_refine_ls_structure_factor_coef Fsqd
_refine_ls_weighting_details 'w=1/[\s^2^(Fo^2^)+(0.0628P)^2^+0.0000P] where P=(Fo^2^+2Fc^2^)/3'
_refine_ls_weighting_scheme calc
_refine_ls_wR_factor_all 0.1128
_refine_ls_wR_factor_obs 0.1029
_reflns_number_observed 2962
_reflns_number_total 3649
_reflns_observed_criterion >2sigma(I)
_cod_data_source_file b301902k.txt
_cod_data_source_block Compound_9c
_cod_depositor_comments
;
The following automatic conversions were performed:
'_symmetry_cell_setting' value 'Triclinic' changed to 'triclinic'
according to '/home/saulius/struct/CIF-dictionaries/cif_core.dic'
dictionary named 'cif_core.dic' version 2.4.1 from 2010-06-29.

Automatic conversion script
Id: cif_fix_enum 1527 2010-12-29 10:47:43Z saulius 

The following automatic conversions were performed:

'_refine_ls_weighting_scheme' value 'calc
w=1/[\s^2^(Fo^2^)+(0.0628P)^2^+0.0000P] where P=(Fo^2^+2Fc^2^)/3' was
changed to 'calc'. New tag '_refine_ls_weighting_details' was
created. The value of the new tag was set to
'w=1/[\s^2^(Fo^2^)+(0.0628P)^2^+0.0000P] where P=(Fo^2^+2Fc^2^)/3'.

Automatic conversion script
Id: cif_fix_values 3143 2015-03-26 13:38:13Z robertas 
;
_cod_original_cell_volume 1231.11(12)
_cod_original_sg_symbol_H-M P-1
_cod_original_formula_sum 'C28 H22 N3 Cl2 Fe'
_cod_database_code 7012856

loop_
_symmetry_equiv_pos_as_xyz
'x, y, z'
'-x, -y, -z'

loop_
_atom_site_aniso_label
_atom_site_aniso_U_11
_atom_site_aniso_U_22
_atom_site_aniso_U_33
_atom_site_aniso_U_23
_atom_site_aniso_U_13
_atom_site_aniso_U_12
Fe 0.0325(3) 0.0397(3) 0.0383(3) 0.0069(2) 0.0110(2) 0.0093(2)
Cl1 0.0510(5) 0.0536(5) 0.0407(5) 0.0048(4) 0.0124(4) 0.0118(4)
Cl2 0.0388(4) 0.0604(5) 0.0525(5) 0.0112(4) 0.0051(4) 0.0074(4)
N1 0.0363(14) 0.040(2) 0.0372(14) 0.0091(12) 0.0107(12) 0.0092(12)
C2 0.034(2) 0.043(2) 0.036(2) 0.0054(14) 0.0088(14) 0.0053(14)
C3 0.039(2) 0.038(2) 0.046(2) 0.0029(15) 0.011(2) 0.0105(14)
C4 0.046(2) 0.040(2) 0.049(2) 0.004(2) 0.014(2) 0.0094(15)
C5 0.042(2) 0.046(2) 0.049(2) -0.007(2) 0.010(2) 0.011(2)
C6 0.036(2) 0.051(2) 0.046(2) -0.002(2) 0.012(2) 0.008(2)
C7 0.034(2) 0.045(2) 0.039(2) 0.0009(14) 0.0102(14) 0.0062(14)
C8 0.034(2) 0.044(2) 0.039(2) 0.0041(14) 0.0102(14) 0.0054(14)
C9 0.038(2) 0.058(2) 0.044(2) 0.009(2) 0.015(2) 0.004(2)
C10 0.044(2) 0.061(2) 0.050(2) 0.013(2) 0.015(2) -0.002(2)
C11 0.050(2) 0.046(2) 0.057(2) 0.014(2) 0.016(2) 0.003(2)
C12 0.042(2) 0.046(2) 0.045(2) 0.007(2) 0.010(2) 0.004(2)
C13 0.034(2) 0.044(2) 0.037(2) 0.0045(14) 0.0052(14) 0.0019(14)
C14 0.041(2) 0.038(2) 0.043(2) 0.0065(14) 0.0099(15) 0.0047(14)
N14 0.0360(15) 0.043(2) 0.041(2) 0.0063(12) 0.0131(12) 0.0071(12)
C15 0.040(2) 0.063(2) 0.041(2) 0.009(2) 0.009(2) 0.006(2)
C16 0.055(2) 0.062(2) 0.044(2) 0.009(2) 0.015(2) 0.007(2)
C17 0.052(2) 0.051(2) 0.055(2) 0.011(2) 0.027(2) 0.007(2)
C18 0.038(2) 0.058(2) 0.060(2) 0.011(2) 0.014(2) 0.006(2)
C19 0.036(2) 0.058(2) 0.049(2) 0.013(2) 0.009(2) 0.009(2)
C20 0.039(2) 0.039(2) 0.046(2) 0.0057(14) 0.016(2) 0.0067(14)
C21 0.062(3) 0.051(2) 0.077(3) 0.000(2) 0.024(2) 0.021(2)
C22 0.067(3) 0.078(3) 0.087(4) 0.031(3) 0.041(3) 0.004(2)
C23 0.049(2) 0.039(2) 0.053(2) 0.010(2) 0.012(2) 0.011(2)
N23 0.047(2) 0.039(2) 0.047(2) 0.0078(13) 0.0143(14) 0.0129(13)
C24 0.063(3) 0.055(2) 0.091(4) 0.013(2) 0.030(3) 0.025(2)
C25 0.081(4) 0.073(4) 0.130(5) 0.024(4) 0.050(4) 0.038(3)
C26 0.130(6) 0.065(3) 0.111(5) 0.015(3) 0.064(5) 0.047(4)
C27 0.131(5) 0.051(3) 0.079(4) 0.004(2) 0.038(4) 0.032(3)
C28 0.084(3) 0.050(2) 0.063(3) 0.007(2) 0.020(2) 0.019(2)
C29 0.064(2) 0.044(2) 0.053(2) 0.017(2) 0.025(2) 0.021(2)

loop_
_atom_site_label
_atom_site_type_symbol
_atom_site_fract_x
_atom_site_fract_y
_atom_site_fract_z
_atom_site_U_iso_or_equiv
_atom_site_thermal_displace_type
_atom_site_occupancy
_atom_site_calc_flag
_atom_site_refinement_flags
_atom_site_disorder_group
Fe Fe 0.31988(6) 0.63063(5) 0.27212(5) 0.0359(2) Uani 1 d . .
Cl1 Cl 0.36103(10) 0.70345(8) 0.46060(8) 0.0477(2) Uani 1 d . .
Cl2 Cl 0.10213(10) 0.58916(9) 0.15046(9) 0.0509(2) Uani 1 d . .
N1 N 0.4836(3) 0.6041(3) 0.1993(3) 0.0368(6) Uani 1 d . .
C2 C 0.5422(4) 0.4991(3) 0.1883(3) 0.0374(7) Uani 1 d . .
C3 C 0.5047(4) 0.3931(3) 0.2347(3) 0.0404(8) Uani 1 d . .
C4 C 0.5828(4) 0.2998(3) 0.2144(3) 0.0445(8) Uani 1 d . .
H4A H 0.5608(4) 0.2292(3) 0.2451(3) 0.053 Uiso 1 calc R .
C5 C 0.6914(4) 0.3084(4) 0.1503(4) 0.0460(8) Uani 1 d . .
C6 C 0.7268(4) 0.4143(4) 0.1055(3) 0.0444(8) Uani 1 d . .
H6A H 0.8005(4) 0.4221(4) 0.0637(3) 0.053 Uiso 1 calc R .
C7 C 0.6515(4) 0.5086(3) 0.1234(3) 0.0393(7) Uani 1 d . .
C8 C 0.6630(4) 0.6282(3) 0.0917(3) 0.0387(7) Uani 1 d . .
C9 C 0.7495(4) 0.6907(4) 0.0281(3) 0.0462(8) Uani 1 d . .
H9A H 0.8167(4) 0.6540(4) -0.0041(3) 0.055 Uiso 1 calc R .
C10 C 0.7363(4) 0.8068(4) 0.0124(4) 0.0515(9) Uani 1 d . .
C11 C 0.6350(5) 0.8601(4) 0.0620(4) 0.0504(9) Uani 1 d . .
H11A H 0.6261(5) 0.9385(4) 0.0515(4) 0.061 Uiso 1 calc R .
C12 C 0.5457(4) 0.7996(4) 0.1273(3) 0.0443(8) Uani 1 d . .
C13 C 0.5586(4) 0.6817(3) 0.1393(3) 0.0388(7) Uani 1 d . .
C14 C 0.3944(4) 0.3757(3) 0.3018(3) 0.0402(7) Uani 1 d . .
H14A H 0.3820(4) 0.3038(3) 0.3325(3) 0.048 Uiso 1 calc R .
N14 N 0.3105(3) 0.4519(3) 0.3231(3) 0.0390(6) Uani 1 d . .
C15 C 0.2688(2) 0.3925(3) 0.5103(2) 0.0480(9) Uani 1 d G .
H15A H 0.3690(2) 0.4048(3) 0.5391(2) 0.058 Uiso 1 calc R .
C16 C 0.1755(3) 0.3517(3) 0.5806(2) 0.0530(9) Uani 1 d G .
H16A H 0.2133(3) 0.3367(4) 0.6564(2) 0.064 Uiso 1 calc R .
C17 C 0.0258(2) 0.3334(2) 0.5376(2) 0.0502(9) Uani 1 d G .
H17A H -0.0366(3) 0.3061(4) 0.5846(3) 0.060 Uiso 1 calc R .
C18 C -0.0307(2) 0.3558(3) 0.4243(2) 0.0515(9) Uani 1 d G .
H18A H -0.1308(2) 0.3435(4) 0.3955(3) 0.062 Uiso 1 calc R .
C19 C 0.0626(2) 0.3966(2) 0.3540(2) 0.0471(9) Uani 1 d G .
H19A H 0.0248(3) 0.4116(4) 0.2782(2) 0.057 Uiso 1 calc R .
C20 C 0.2123(2) 0.4149(2) 0.3970(2) 0.0402(7) Uani 1 d G .
C21 C 0.7713(5) 0.2052(4) 0.1293(5) 0.0613(11) Uani 1 d . .
H21A H 0.7057(5) 0.1323(4) 0.1211(5) 0.092 Uiso 1 d R .
H21B H 0.8510(5) 0.2061(4) 0.1945(5) 0.092 Uiso 1 d R .
H21C H 0.8079(5) 0.2115(4) 0.0592(5) 0.092 Uiso 1 d R .
C22 C 0.8277(6) 0.8758(5) -0.0591(5) 0.0731(14) Uani 1 d . .
H22A H 0.8426(6) 0.9585(5) -0.0309(5) 0.110 Uiso 1 d R .
H22B H 0.7781(6) 0.8644(5) -0.1398(5) 0.110 Uiso 1 d R .
H22C H 0.9202(6) 0.8482(5) -0.0519(5) 0.110 Uiso 1 d R .
C23 C 0.4446(4) 0.8617(3) 0.1767(4) 0.0464(8) Uani 1 d . .
H23A H 0.4486(4) 0.9419(3) 0.1684(4) 0.056 Uiso 1 calc R .
N23 N 0.3502(4) 0.8167(3) 0.2306(3) 0.0429(7) Uani 1 d . .
C24 C 0.1187(3) 0.8813(3) 0.2499(3) 0.0658(12) Uani 1 d G .
H24A H 0.0689(3) 0.8184(3) 0.1955(3) 0.079 Uiso 1 calc R .
C25 C 0.0421(3) 0.9597(3) 0.3003(4) 0.088(2) Uani 1 d G .
H25A H -0.0591(3) 0.9492(5) 0.2796(5) 0.105 Uiso 1 calc R .
C26 C 0.1166(4) 1.0538(3) 0.3815(4) 0.093(2) Uani 1 d G .
H26A H 0.0653(6) 1.1062(4) 0.4152(5) 0.112 Uiso 1 calc R .
C27 C 0.2678(4) 1.0695(3) 0.4124(3) 0.083(2) Uani 1 d G .
H27A H 0.3176(6) 1.1325(3) 0.4668(4) 0.100 Uiso 1 calc R .
C28 C 0.3444(3) 0.9912(3) 0.3621(3) 0.0640(12) Uani 1 d G .
H28A H 0.4456(3) 1.0017(4) 0.3828(4) 0.077 Uiso 1 calc R .
C29 C 0.2699(3) 0.8971(2) 0.2808(3) 0.0501(9) Uani 1 d G .

loop_
_atom_type_symbol
_atom_type_description
_atom_type_scat_dispersion_real
_atom_type_scat_dispersion_imag
_atom_type_scat_source
C C 0.0181 0.0091 'International Tables Vol C Tables 4.2.6.8 and 6.1.1.4'
H H 0.0000 0.0000 'International Tables Vol C Tables 4.2.6.8 and 6.1.1.4'
N N 0.0311 0.0180 'International Tables Vol C Tables 4.2.6.8 and 6.1.1.4'
Cl Cl 0.3639 0.7018 'International Tables Vol C Tables 4.2.6.8 and 6.1.1.4'
Fe Fe -1.1336 3.1974 'International Tables Vol C Tables 4.2.6.8 and 6.1.1.4'

loop_
_geom_angle_atom_site_label_1
_geom_angle_atom_site_label_2
_geom_angle_atom_site_label_3
_geom_angle
_geom_angle_site_symmetry_1
_geom_angle_site_symmetry_3
_geom_angle_publ_flag
N1 Fe N14 89.40(12) . . ?
N1 Fe N23 88.13(12) . . ?
N14 Fe N23 174.66(12) . . ?
N1 Fe Cl2 114.38(9) . . ?
N14 Fe Cl2 92.95(9) . . ?
N23 Fe Cl2 92.38(9) . . ?
N1 Fe Cl1 120.01(9) . . ?
N14 Fe Cl1 89.66(9) . . ?
N23 Fe Cl1 87.48(9) . . ?
Cl2 Fe Cl1 125.57(4) . . ?
C13 N1 C2 105.0(3) . . ?
C13 N1 Fe 127.8(2) . . ?
C2 N1 Fe 127.0(2) . . ?
N1 C2 C7 111.9(3) . . ?
N1 C2 C3 127.6(3) . . ?
C7 C2 C3 120.5(3) . . ?
C2 C3 C4 117.1(3) . . ?
C2 C3 C14 124.1(3) . . ?
C4 C3 C14 118.8(3) . . ?
C5 C4 C3 122.9(4) . . ?
C4 C5 C6 118.9(3) . . ?
C4 C5 C21 121.1(4) . . ?
C6 C5 C21 120.0(4) . . ?
C5 C6 C7 119.8(3) . . ?
C6 C7 C2 120.7(3) . . ?
C6 C7 C8 133.5(3) . . ?
C2 C7 C8 105.7(3) . . ?
C9 C8 C13 120.6(4) . . ?
C9 C8 C7 133.5(3) . . ?
C13 C8 C7 105.9(3) . . ?
C10 C9 C8 120.5(4) . . ?
C9 C10 C11 118.7(3) . . ?
C9 C10 C22 121.2(4) . . ?
C11 C10 C22 120.1(4) . . ?
C10 C11 C12 122.5(4) . . ?
C13 C12 C11 117.7(4) . . ?
C13 C12 C23 123.3(3) . . ?
C11 C12 C23 119.0(4) . . ?
C12 C13 N1 128.4(3) . . ?
C12 C13 C8 120.0(3) . . ?
N1 C13 C8 111.5(3) . . ?
N14 C14 C3 125.4(3) . . ?
C14 N14 C20 114.6(3) . . ?
C14 N14 Fe 126.2(2) . . ?
C20 N14 Fe 118.9(2) . . ?
C16 C15 C20 120.0 . . ?
C15 C16 C17 120.0 . . ?
C18 C17 C16 120.0 . . ?
C19 C18 C17 120.0 . . ?
C18 C19 C20 120.0 . . ?
C19 C20 C15 120.0 . . ?
C19 C20 N14 120.5(2) . . ?
C15 C20 N14 119.4(2) . . ?
N23 C23 C12 126.1(4) . . ?
C23 N23 C29 116.4(3) . . ?
C23 N23 Fe 125.8(3) . . ?
C29 N23 Fe 117.3(2) . . ?
C25 C24 C29 120.0 . . ?
C26 C25 C24 120.0 . . ?
C25 C26 C27 120.0 . . ?
C26 C27 C28 120.0 . . ?
C29 C28 C27 120.0 . . ?
C28 C29 C24 120.0 . . ?
C28 C29 N23 119.3(2) . . ?
C24 C29 N23 120.7(2) . . ?

loop_
_geom_bond_atom_site_label_1
_geom_bond_atom_site_label_2
_geom_bond_distance
_geom_bond_site_symmetry_2
_geom_bond_publ_flag
Fe N1 1.959(3) . ?
Fe N14 2.179(3) . ?
Fe N23 2.223(3) . ?
Fe Cl2 2.2318(11) . ?
Fe Cl1 2.2366(11) . ?
N1 C13 1.392(5) . ?
N1 C2 1.395(5) . ?
C2 C7 1.402(5) . ?
C2 C3 1.406(5) . ?
C3 C4 1.407(5) . ?
C3 C14 1.434(5) . ?
C4 C5 1.389(6) . ?
C5 C6 1.392(6) . ?
C5 C21 1.512(6) . ?
C6 C7 1.393(5) . ?
C7 C8 1.447(5) . ?
C8 C9 1.388(5) . ?
C8 C13 1.410(5) . ?
C9 C10 1.376(6) . ?
C10 C11 1.395(6) . ?
C10 C22 1.520(5) . ?
C11 C12 1.409(5) . ?
C12 C13 1.389(6) . ?
C12 C23 1.445(6) . ?
C14 N14 1.295(5) . ?
N14 C20 1.442(3) . ?
C15 C16 1.39 . ?
C15 C20 1.39 . ?
C16 C17 1.39 . ?
C17 C18 1.39 . ?
C18 C19 1.39 . ?
C19 C20 1.39 . ?
C23 N23 1.277(5) . ?
N23 C29 1.429(4) . ?
C24 C25 1.39 . ?
C24 C29 1.39 . ?
C25 C26 1.39 . ?
C26 C27 1.39 . ?
C27 C28 1.39 . ?
C28 C29 1.39 . ?
